data_2009894
loop_
_publ_author_name
'Toupet, L.'
'Legrand, N.'
'Bondon, A.'
'Simonneaux, G.'

_publ_section_title
;
 [<i>meso</i>-5,10,15,20-Tetrakis(4-methoxyphenyl)porphinato]bis(trimethyl
 phosphito)iron(II)
;
_journal_issue 7
_journal_name_full 'Acta Crystallographica Section C'
_journal_page_first 1014
_journal_page_last 1016
_journal_paper_doi 10.1107/S0108270193011102
_journal_volume 50
_journal_year 1994
_chemical_formula_moiety 'C54 H54 Fe1 N4 O10 P2'
_chemical_formula_sum 'C54 H54 Fe N4 O10 P2'
_chemical_formula_weight 1036.9
_symmetry_cell_setting orthorhombic
_symmetry_space_group_name_Hall '-P 2ab 2ac'
_symmetry_space_group_name_H-M 'P c c n'
_atom_type_scat_source IntTabIV
_cell_angle_alpha 90.
_cell_angle_beta 90.
_cell_angle_gamma 90.
_cell_formula_units_Z 4
_cell_length_a 21.122(3)
_cell_length_b 20.705(6)
_cell_length_c 11.610(7)
_cell_measurement_reflns_used 25
_cell_measurement_temperature 294
_cell_measurement_theta_max 12
_cell_measurement_theta_min 7
_cell_volume 5077(3)
_diffrn_measurement_device 'Enraf-Nonius CAD-4'
_diffrn_measurement_method \w/2\q
_diffrn_radiation_type MoK\a
_diffrn_radiation_wavelength 0.70926
_diffrn_reflns_limit_h_max 12
_diffrn_reflns_limit_h_min 0
_diffrn_reflns_limit_k_max 24
_diffrn_reflns_limit_k_min 0
_diffrn_reflns_limit_l_max 25
_diffrn_reflns_limit_l_min 0
_diffrn_reflns_number 4879
_diffrn_reflns_theta_max 25
_diffrn_standards_decay_% 0.2
_diffrn_standards_interval_time 60
_diffrn_standards_number 3
_exptl_absorpt_coefficient_mu 0.417
_exptl_absorpt_correction_type none
_exptl_crystal_colour red
_exptl_crystal_density_diffrn 1.356
_exptl_crystal_description prism
_exptl_crystal_size_max 0.35
_exptl_crystal_size_mid 0.30
_exptl_crystal_size_min 0.22
_refine_diff_density_max 0.32
_refine_diff_density_min 0.05
_refine_ls_goodness_of_fit_obs 1.9
_refine_ls_hydrogen_treatment refxyz
_refine_ls_number_parameters 404
_refine_ls_number_reflns 2362
_refine_ls_R_factor_obs 0.055
_refine_ls_shift/esd_max 0.6
_refine_ls_structure_factor_coef F
_refine_ls_weighting_details 'w = 1/[\s^2^(I) + (0.04F~o~^2^)^2^]^1/2^'
_refine_ls_weighting_scheme calc
_refine_ls_wR_factor_obs 0.052
_reflns_number_observed 2362
_reflns_number_total 4879
_reflns_observed_criterion I>2\s(I)
_cod_data_source_file pa1063.cif
_cod_data_source_block pa1063_structure_1_of_1
_cod_depositor_comments
;
The following automatic conversions were performed:

'_refine_ls_weighting_scheme' value '1/[\s^2^(I) +
(0.04F~o~^2^)^2^]^1/2^' was changed to 'calc'. New tag
'_refine_ls_weighting_details' was created. The value of the new tag
was set to 'w = 1/[\s^2^(I) + (0.04F~o~^2^)^2^]^1/2^'.

Automatic conversion script
Id: cif_fix_values 3143 2015-03-26 13:38:13Z robertas 
;
_cod_original_cell_volume 5078(2)
_cod_original_formula_sum 'C54 H54 Fe1 N4 O10 P2'
_cod_database_code 2009894

loop_
_atom_site_label
_atom_site_fract_x
_atom_site_fract_y
_atom_site_fract_z
Fe .000 .000 .000
P .02225(7) -.00583(8) .18960(10)
O1 .3848(2) -.1798(2) -.1424(4)
O2 .1631(2) .4049(2) .0290(4)
O3 -.0149(2) -.0598(2) .2545(4)
O4 .0264(2) .0544(3) .2704(4)
O5 .0939(2) -.0314(4) .2184(4)
N1 .0871(2) .0343(2) -.0263(4)
N2 .0327(2) -.0899(2) -.0166(4)
C1 .0670(2) .1504(2) -.0053(5)
C2 .1064(2) .0978(3) -.0247(5)
C3 .1731(3) .1020(3) -.0488(5)
C4 .1943(3) .0424(3) -.0649(5)
C5 .1414(2) -.0011(3) -.0499(4)
C6 .1451(2) -.0674(3) -.0549(5)
C7 .0938(2) -.1086(2) -.0379(5)
C8 .0975(3) -.1778(3) -.0456(5)
C9 .0390(3) -.2008(3) -.0307(5)
C10 -.0023(3) -.1463(2) -.0118(5)
C11 .0963(2) .2166(2) .0015(5)
C12 .0902(3) .2610(3) -.0862(5)
C13 .1138(3) .3230(3) -.0746(6)
C14 .1434(3) .3413(3) .0251(5)
C15 .1519(3) .2979(3) .1107(6)
C16 .1275(3) .2362(3) .0986(6)
C17 .1834(4) .4280(3) .1383(7)
C18 .2084(2) -.0975(3) -.0803(5)
C19 .2559(3) -.0978(3) .0009(6)
C20 .3143(3) -.1257(3) -.0230(5)
C21 .3256(3) -.1540(3) -.1283(5)
C22 .2790(3) -.1548(3) -.2089(6)
C23 .2214(3) -.1266(3) -.1841(6)
C24 .4018(3) -.1984(4) -.2551(7)
C25 -.0032(4) -.0753(4) .3754(6)
C26 -.0314(3) .0911(5) .2976(7)
C27 .1447(3) .0081(3) .2449(6)
H3 .195(3) .141(3) -.055(5)
H4 .231(2) .030(2) -.083(5)
H8 .129(2) -.202(2) -.054(5)
H9 .026(2) -.243(3) -.031(5)
H12 .072(2) .247(3) -.152(5)
H13 .113(2) .352(3) -.132(5)
H15 .166(2) .305(3) .179(5)
H16 .136(3) .208(3) .153(5)
H17A .221(2) .403(3) .162(5)
H17B .150(2) .420(3) .206(5)
H17C .189(3) .474(2) .127(5)
H19 .252(3) -.076(2) .074(5)
H20 .344(2) -.127(3) .033(5)
H22 .283(2) -.171(3) -.281(5)
H23 .194(3) -.131(3) -.232(5)
H24A .377(2) -.235(2) -.278(5)
H24B .435(3) -.217(2) -.245(5)
H24C .396(2) -.168(3) -.311(5)
H25A -.038(2) -.057(3) .417(5)
H25B .038(2) -.054(3) .393(5)
H25C -.023(2) -.121(3) .377(5)
H26A -.036(2) .095(3) .372(5)
H26B -.067(3) .070(3) .266(5)
H26C -.028(3) .133(3) .260(5)
H27A .154(2) .046(3) .194(5)
H27B .140(2) .017(3) .324(5)
H27C .184(3) -.021(2) .250(5)

loop_
_geom_angle_atom_site_label_1
_geom_angle_atom_site_label_2
_geom_angle_atom_site_label_3
_geom_angle
_geom_angle_publ_flag
P Fe N1 88.60(10) yes
P Fe N1' 91.40(10) yes
P Fe N2 88.40(10) yes
P Fe N2' 91.60(10) yes
N1 Fe N2 89.9(2) yes
N1 Fe N2' 90.1(2) yes
C2 N1 C5 105.2(4) yes
C7 N2 C10 105.8(4) yes
C2 C1 C10' 124.5(5) yes
N1 C2 C1 125.0(5) yes
N1 C2 C3 110.2(5) yes
C1 C2 C3 124.8(5) yes
C2 C3 C4 107.5(5) yes
C3 C4 C5 107.6(5) yes
N1 C5 C4 109.4(5) yes
N1 C5 C6 125.6(5) yes
C4 C5 C6 125.0(5) yes
C5 C6 C7 124.1(5) yes
N2 C7 C6 125.9(5) yes
N2 C7 C8 110.1(5) yes
C6 C7 C8 124.0(5) yes
C7 C8 C9 107.2(5) yes
C8 C9 C10 107.5(5) yes
N2 C10 C1' 125.8(5) yes
N2 C10 C9 109.4(5) yes
C1' C10 C9 124.8(5) yes

loop_
_geom_bond_atom_site_label_1
_geom_bond_atom_site_label_2
_geom_bond_distance
_geom_bond_publ_flag
Fe P 2.255(2) yes
Fe N1 1.996(4) yes
Fe N2 1.995(4) yes
N1 C2 1.376(6) yes
N1 C5 1.388(7) yes
N2 C7 1.370(7) yes
N2 C10' 1.382(6) yes
C1 C2 1.390(7) yes
C1 C10' 1.384(8) yes
C1 C11 1.505(7) yes
C2 C3 1.438(7) yes
C3 C4 1.326(8) yes
C4 C5 1.445(8) yes
C5 C6 1.376(8) yes
C6 C7 1.393(8) yes
C6 C18 1.505(7) yes
C7 C8 1.439(7) yes
C8 C9 1.335(8) yes
C9 C10 1.442(7) yes
